data_1568629
loop_
_publ_author_name
'Bouley, Bailey S.'
'Tang, Fengzhi'
'Bae, Dae Young'
'Mirica, Liviu M.'

_publ_section_title
;
 C-H bond activation <i>via</i> concerted metalation-deprotonation at a
 palladium(iii) center.
;
_journal_issue 14
_journal_name_full 'Chemical science'
_journal_page_first 3800
_journal_page_last 3808
_journal_paper_doi 10.1039/d3sc00034f
_journal_volume 14
_journal_year 2023
_chemical_absolute_configuration syn
_chemical_formula_moiety 'C26 H32 N4 Pd'
_chemical_formula_sum 'C26 H32 N4 Pd'
_chemical_formula_weight 506.95
_space_group_crystal_system orthorhombic
_space_group_IT_number 19
_space_group_name_Hall 'P 2ac 2ab'
_space_group_name_H-M_alt 'P 21 21 21'
_atom_sites_solution_hydrogens geom
_atom_sites_solution_primary heavy
_audit_creation_date 2021-12-02
_audit_creation_method
;
Olex2 1.3
(compiled 2020.11.12 svn.r5f609507 for OlexSys, GUI svn.r6408)
;
_audit_update_record
;
2021-12-18 deposited with the CCDC.	2023-03-13 downloaded from the CCDC.
;
_cell_angle_alpha 90
_cell_angle_beta 90
_cell_angle_gamma 90
_cell_formula_units_Z 4
_cell_length_a 8.9688(3)
_cell_length_b 15.8749(6)
_cell_length_c 16.3925(5)
_cell_measurement_reflns_used 20141
_cell_measurement_temperature 100.0
_cell_measurement_theta_max 27.09
_cell_measurement_theta_min 2.48
_cell_volume 2333.94(14)
_computing_cell_refinement 'SAINT V8.40B (?, 2016)'
_computing_data_reduction 'SAINT V8.40B (?, 2016)'
_computing_molecular_graphics 'Olex2 1.3 (Dolomanov et al., 2009)'
_computing_publication_material 'Olex2 1.3 (Dolomanov et al., 2009)'
_computing_structure_refinement 'SHELXL 2018/3 (Sheldrick, 2015)'
_computing_structure_solution 'SHELXS  (Sheldrick, 2008)'
_diffrn_ambient_temperature 100.0
_diffrn_measured_fraction_theta_full 0.998
_diffrn_measured_fraction_theta_max 0.998
_diffrn_measurement_device_type 'Bruker APEX-II CCD'
_diffrn_measurement_method '\f and \w scans'
_diffrn_radiation_type MoK\a
_diffrn_radiation_wavelength 0.71073
_diffrn_reflns_av_R_equivalents 0.0359
_diffrn_reflns_av_unetI/netI 0.0238
_diffrn_reflns_Laue_measured_fraction_full 0.998
_diffrn_reflns_Laue_measured_fraction_max 0.998
_diffrn_reflns_limit_h_max 10
_diffrn_reflns_limit_h_min -10
_diffrn_reflns_limit_k_max 18
_diffrn_reflns_limit_k_min -18
_diffrn_reflns_limit_l_max 19
_diffrn_reflns_limit_l_min -19
_diffrn_reflns_number 26114
_diffrn_reflns_point_group_measured_fraction_full 0.999
_diffrn_reflns_point_group_measured_fraction_max 0.999
_diffrn_reflns_theta_full 25.024
_diffrn_reflns_theta_max 25.024
_diffrn_reflns_theta_min 2.271
_diffrn_source_current 1.0
_diffrn_source_power 0.05
_diffrn_source_voltage 50.0
_diffrn_standards_number 0
_exptl_absorpt_coefficient_mu 0.815
_exptl_absorpt_correction_T_max 1.0000
_exptl_absorpt_correction_T_min 0.8961
_exptl_absorpt_correction_type numerical
_exptl_absorpt_process_details
;
SADABS-2016/2 (Bruker,2016/2) was used for absorption correction.
wR2(int) was 0.0833 before and 0.0550 after correction.
The Ratio of minimum to maximum transmission is 0.8961.
The \l/2 correction factor is Not present.
;
_exptl_crystal_colour colourless
_exptl_crystal_colour_primary colourless
_exptl_crystal_density_diffrn 1.443
_exptl_crystal_description Plate
_exptl_crystal_F_000 1048
_exptl_crystal_size_max 0.215
_exptl_crystal_size_mid 0.084
_exptl_crystal_size_min 0.065
_refine_diff_density_max 0.602
_refine_diff_density_min -1.234
_refine_diff_density_rms 0.100
_refine_ls_abs_structure_details
;
 Flack x determined using 1697 quotients [(I+)-(I-)]/[(I+)+(I-)]
 (Parsons, Flack and Wagner, Acta Cryst. B69 (2013) 249-259).
;
_refine_ls_abs_structure_Flack 0.007(12)
_refine_ls_extinction_method none
_refine_ls_goodness_of_fit_ref 1.379
_refine_ls_hydrogen_treatment constr
_refine_ls_matrix_type full
_refine_ls_number_parameters 285
_refine_ls_number_reflns 4119
_refine_ls_number_restraints 3
_refine_ls_restrained_S_all 1.378
_refine_ls_R_factor_all 0.0403
_refine_ls_R_factor_gt 0.0396
_refine_ls_shift/su_max 0.001
_refine_ls_shift/su_mean 0.000
_refine_ls_structure_factor_coef Fsqd
_refine_ls_weighting_details 'w=1/[\s^2^(Fo^2^)+9.1216P] where P=(Fo^2^+2Fc^2^)/3'
_refine_ls_weighting_scheme calc
_refine_ls_wR_factor_gt 0.0931
_refine_ls_wR_factor_ref 0.0940
_reflns_Friedel_coverage 0.752
_reflns_Friedel_fraction_full 1.000
_reflns_Friedel_fraction_max 1.000
_reflns_number_gt 4079
_reflns_number_total 4119
_reflns_threshold_expression 'I > 2\s(I)'
_cod_data_source_file d3sc00034f2.cif
_cod_data_source_block 1
_cod_depositor_comments 'Adding full bibliography for 1568629--1568633.cif.'
_cod_database_code 1568629
_shelx_shelxl_version_number 2018/3
_shelx_space_group_comment
;
The symmetry employed for this shelxl refinement is uniquely defined
by the following loop, which should always be used as a source of
symmetry information in preference to the above space-group names.
They are only intended as comments.
;
_shelx_estimated_absorpt_t_max 0.949
_shelx_estimated_absorpt_t_min 0.844
_olex2_refinement_description
;
1. Twinned data refinement
 Scales: 0.98251
 0.01749
2. Rigid bond restraints
 N4, C14, C15
 with sigma for 1-2 distances of 0.01 and sigma for 1-3 distances of 0.01
3.a Secondary CH2 refined with riding coordinates:
 C1(H1A,H1B), C7(H7A,H7B), C9(H9A,H9B), C15(H15A,H15B), C24(H24A,H24B)
3.b Aromatic/amide H refined with riding coordinates:
 C3(H3), C4(H4), C5(H5), C11(H11), C12(H12), C13(H13), C18(H18), C19(H19),
 C20(H20), C21(H21)
3.c Idealised Me refined as rotating group:
 C8(H8A,H8B,H8C), C16(H16A,H16B,H16C), C25(H25A,H25B,H25C), C26(H26A,H26B,H26C)
;
_olex2_submission_special_instructions 'No special instructions were received'

loop_
_space_group_symop_operation_xyz
'x, y, z'
'-x+1/2, -y, z+1/2'
'x+1/2, -y+1/2, -z'
'-x, y+1/2, -z+1/2'

loop_
_atom_site_label
_atom_site_type_symbol
_atom_site_fract_x
_atom_site_fract_y
_atom_site_fract_z
_atom_site_U_iso_or_equiv
_atom_site_adp_type
_atom_site_occupancy
_atom_site_site_symmetry_order
_atom_site_calc_flag
_atom_site_refinement_flags_posn
_atom_site_refinement_flags_adp
_atom_site_refinement_flags_occupancy
_atom_site_disorder_assembly
_atom_site_disorder_group
Pd1 Pd 0.85658(7) 0.41038(4) 0.60707(3) 0.01463(14) Uani 1 1 d . . . . .
N1 N 0.6468(9) 0.3926(4) 0.5440(3) 0.0175(14) Uani 1 1 d . . . . .
N2 N 0.8731(8) 0.5060(4) 0.5139(4) 0.0174(14) Uani 1 1 d . . . . .
N3 N 0.5855(8) 0.5850(5) 0.6198(4) 0.0279(16) Uani 1 1 d . . . . .
N4 N 0.8873(9) 0.3310(5) 0.3987(5) 0.037(2) Uani 1 1 d . U . . .
C1 C 0.7818(13) 0.2931(6) 0.4562(6) 0.036(3) Uani 1 1 d . . . . .
H1A H 0.835324 0.281610 0.507840 0.043 Uiso 1 1 calc R U . . .
H1B H 0.749331 0.238221 0.433747 0.043 Uiso 1 1 calc R U . . .
C2 C 0.6449(13) 0.3439(5) 0.4759(4) 0.0236(18) Uani 1 1 d . . . . .
C3 C 0.5197(12) 0.3400(6) 0.4261(5) 0.033(3) Uani 1 1 d . . . . .
H3 H 0.518735 0.304503 0.379465 0.039 Uiso 1 1 calc R U . . .
C4 C 0.3984(11) 0.3878(7) 0.4449(5) 0.039(3) Uani 1 1 d . . . . .
H4 H 0.313168 0.386456 0.410577 0.046 Uiso 1 1 calc R U . . .
C5 C 0.3982(10) 0.4383(7) 0.5137(5) 0.035(3) Uani 1 1 d . . . . .
H5 H 0.313198 0.470959 0.527578 0.042 Uiso 1 1 calc R U . . .
C6 C 0.5257(10) 0.4401(6) 0.5619(5) 0.023(2) Uani 1 1 d . . . . .
C7 C 0.5381(10) 0.4983(6) 0.6348(5) 0.027(2) Uani 1 1 d . . . . .
H7A H 0.439532 0.500183 0.661982 0.032 Uiso 1 1 calc R U . . .
H7B H 0.609075 0.472770 0.673919 0.032 Uiso 1 1 calc R U . . .
C8 C 0.4911(12) 0.6322(7) 0.5633(6) 0.036(3) Uani 1 1 d . . . . .
H8A H 0.512569 0.692456 0.568346 0.054 Uiso 1 1 calc R U . . .
H8B H 0.386040 0.621855 0.576326 0.054 Uiso 1 1 calc R U . . .
H8C H 0.511397 0.613797 0.507291 0.054 Uiso 1 1 calc R U . . .
C9 C 0.7449(9) 0.6008(5) 0.6093(6) 0.0253(18) Uani 1 1 d . . . . .
H9A H 0.799014 0.566955 0.650507 0.030 Uiso 1 1 calc R U . . .
H9B H 0.763607 0.660790 0.622017 0.030 Uiso 1 1 calc R U . . .
C10 C 0.8141(9) 0.5822(6) 0.5262(5) 0.0200(17) Uani 1 1 d . . . . .
C11 C 0.8076(11) 0.6413(6) 0.4638(6) 0.030(2) Uani 1 1 d . . . . .
H11 H 0.765539 0.695234 0.474001 0.036 Uiso 1 1 calc R U . . .
C12 C 0.8613(11) 0.6226(6) 0.3877(6) 0.034(2) Uani 1 1 d . . . . .
H12 H 0.857347 0.662608 0.344702 0.040 Uiso 1 1 calc R U . . .
C13 C 0.9215(11) 0.5432(7) 0.3756(5) 0.033(2) Uani 1 1 d . . . . .
H13 H 0.959970 0.528273 0.323560 0.040 Uiso 1 1 calc R U . . .
C14 C 0.9261(10) 0.4852(7) 0.4392(5) 0.028(2) Uani 1 1 d . U . . .
C15 C 0.9869(11) 0.3966(7) 0.4273(5) 0.037(3) Uani 1 1 d . U . . .
H15A H 1.070793 0.400240 0.388219 0.045 Uiso 1 1 calc R U . . .
H15B H 1.028985 0.377867 0.480073 0.045 Uiso 1 1 calc R U . . .
C16 C 0.8225(13) 0.3474(7) 0.3171(5) 0.042(3) Uani 1 1 d . . . . .
H16A H 0.756320 0.396401 0.319973 0.063 Uiso 1 1 calc R U . . .
H16B H 0.765553 0.298021 0.299277 0.063 Uiso 1 1 calc R U . . .
H16C H 0.902860 0.358549 0.278034 0.063 Uiso 1 1 calc R U . . .
C17 C 0.8465(11) 0.3229(4) 0.6943(4) 0.0155(15) Uani 1 1 d . . . . .
C18 C 0.7419(9) 0.2554(5) 0.6983(5) 0.0161(17) Uani 1 1 d . . . . .
H18 H 0.664528 0.251858 0.658855 0.019 Uiso 1 1 calc R U . . .
C19 C 0.7516(10) 0.1950(5) 0.7589(5) 0.0226(19) Uani 1 1 d . . . . .
H19 H 0.680231 0.150877 0.760960 0.027 Uiso 1 1 calc R U . . .
C20 C 0.8655(12) 0.1983(5) 0.8171(5) 0.0244(18) Uani 1 1 d . . . . .
H20 H 0.874465 0.155381 0.857203 0.029 Uiso 1 1 calc R U . . .
C21 C 0.9655(10) 0.2653(5) 0.8155(5) 0.0214(19) Uani 1 1 d . . . . .
H21 H 1.040814 0.269177 0.856042 0.026 Uiso 1 1 calc R U . . .
C22 C 0.9563(9) 0.3261(5) 0.7555(5) 0.0140(17) Uani 1 1 d . . . . .
C23 C 1.0559(9) 0.4026(6) 0.7506(4) 0.0159(16) Uani 1 1 d . . . . .
C24 C 1.0603(9) 0.4280(5) 0.6599(5) 0.0179(19) Uani 1 1 d . . . . .
H24A H 1.135908 0.393699 0.631007 0.021 Uiso 1 1 calc R U . . .
H24B H 1.089470 0.487970 0.655110 0.021 Uiso 1 1 calc R U . . .
C25 C 0.9810(11) 0.4756(6) 0.7982(5) 0.024(2) Uani 1 1 d . . . . .
H25A H 1.035922 0.527957 0.788437 0.035 Uiso 1 1 calc R U . . .
H25B H 0.981823 0.462691 0.856699 0.035 Uiso 1 1 calc R U . . .
H25C H 0.877749 0.482186 0.779679 0.035 Uiso 1 1 calc R U . . .
C26 C 1.2143(10) 0.3911(7) 0.7853(6) 0.032(3) Uani 1 1 d . . . . .
H26A H 1.261428 0.342140 0.759706 0.048 Uiso 1 1 calc R U . . .
H26B H 1.208480 0.382369 0.844404 0.048 Uiso 1 1 calc R U . . .
H26C H 1.273562 0.441639 0.773918 0.048 Uiso 1 1 calc R U . . .

loop_
_atom_site_aniso_label
_atom_site_aniso_U_11
_atom_site_aniso_U_22
_atom_site_aniso_U_33
_atom_site_aniso_U_23
_atom_site_aniso_U_13
_atom_site_aniso_U_12
Pd1 0.0172(3) 0.0167(2) 0.0100(2) 0.0006(2) -0.0009(3) 0.0042(3)
N1 0.024(4) 0.015(3) 0.013(3) 0.004(2) -0.002(3) -0.010(3)
N2 0.012(4) 0.023(3) 0.017(3) 0.002(3) -0.001(3) 0.002(3)
N3 0.035(4) 0.033(4) 0.016(3) -0.006(4) -0.003(3) 0.016(4)
N4 0.052(6) 0.045(4) 0.015(3) -0.004(4) 0.002(4) 0.030(4)
C1 0.067(8) 0.018(5) 0.023(5) -0.005(4) -0.018(5) 0.017(5)
C2 0.045(5) 0.010(3) 0.016(4) 0.004(3) -0.008(5) -0.012(5)
C3 0.049(7) 0.032(5) 0.017(4) 0.006(4) -0.010(4) -0.027(5)
C4 0.029(6) 0.064(8) 0.022(5) 0.021(4) -0.013(4) -0.031(5)
C5 0.015(5) 0.072(8) 0.019(4) 0.021(4) 0.000(3) -0.008(4)
C6 0.016(4) 0.036(5) 0.017(4) 0.008(4) -0.001(3) -0.008(4)
C7 0.020(5) 0.044(6) 0.016(4) 0.003(4) 0.006(3) 0.005(4)
C8 0.025(6) 0.045(6) 0.038(6) -0.009(5) -0.007(4) 0.024(5)
C9 0.034(5) 0.015(4) 0.027(4) -0.006(5) -0.008(4) 0.002(3)
C10 0.021(4) 0.017(4) 0.022(4) 0.001(4) -0.008(3) -0.012(4)
C11 0.036(6) 0.020(5) 0.034(5) 0.008(4) -0.014(4) -0.004(4)
C12 0.026(5) 0.046(5) 0.029(4) 0.019(4) -0.002(6) -0.014(5)
C13 0.018(5) 0.067(7) 0.015(5) 0.012(4) 0.000(4) -0.013(5)
C14 0.012(4) 0.054(6) 0.019(4) 0.010(4) 0.003(4) 0.005(4)
C15 0.028(5) 0.070(7) 0.013(4) 0.002(5) -0.001(4) 0.036(5)
C16 0.062(9) 0.049(6) 0.015(4) -0.007(4) -0.007(5) 0.026(6)
C17 0.021(4) 0.013(3) 0.013(3) -0.001(3) -0.003(4) 0.002(4)
C18 0.017(4) 0.013(4) 0.019(4) -0.001(3) -0.001(3) 0.005(3)
C19 0.026(5) 0.013(4) 0.029(5) 0.001(3) 0.002(4) -0.004(4)
C20 0.036(5) 0.014(4) 0.024(4) 0.009(3) 0.003(5) -0.003(4)
C21 0.020(5) 0.023(4) 0.021(4) 0.007(4) 0.001(4) 0.002(4)
C22 0.009(4) 0.017(4) 0.015(4) -0.004(3) 0.001(3) -0.003(3)
C23 0.012(4) 0.022(4) 0.014(3) 0.007(4) -0.007(3) -0.004(4)
C24 0.013(4) 0.022(5) 0.019(4) 0.003(3) 0.004(3) 0.002(3)
C25 0.028(5) 0.024(5) 0.019(4) -0.002(4) -0.003(4) -0.006(4)
C26 0.016(5) 0.051(7) 0.030(5) 0.011(5) -0.003(4) -0.010(4)

loop_
_atom_type_symbol
_atom_type_description
_atom_type_scat_dispersion_real
_atom_type_scat_dispersion_imag
_atom_type_scat_source
C C 0.0033 0.0016 'International Tables Vol C Tables 4.2.6.8 and 6.1.1.4'
H H 0.0000 0.0000 'International Tables Vol C Tables 4.2.6.8 and 6.1.1.4'
N N 0.0061 0.0033 'International Tables Vol C Tables 4.2.6.8 and 6.1.1.4'
Pd Pd -0.9988 1.0072 'International Tables Vol C Tables 4.2.6.8 and 6.1.1.4'

loop_
_exptl_crystal_face_index_h
_exptl_crystal_face_index_k
_exptl_crystal_face_index_l
_exptl_crystal_face_perp_dist
-1.00 0.00 -1.00 0.0790
0.00 -1.00 -1.00 0.0300
0.00 0.00 -1.00 0.0190
0.00 1.00 0.00 0.0400
1.00 -1.00 1.00 0.0560
-1.00 1.00 -1.00 0.0860
-1.00 1.00 1.00 0.1100
0.00 1.00 -1.00 0.0320
0.00 -1.00 1.00 0.0300
1.00 2.00 1.00 0.0530
0.00 0.00 1.00 0.0320

loop_
_geom_angle_atom_site_label_1
_geom_angle_atom_site_label_2
_geom_angle_atom_site_label_3
_geom_angle
_geom_angle_site_symmetry_1
_geom_angle_site_symmetry_3
_geom_angle_publ_flag
N2 Pd1 N1 79.2(2) . . ?
C17 Pd1 N1 102.3(3) . . ?
C17 Pd1 N2 178.5(4) . . ?
C17 Pd1 C24 80.3(3) . . ?
C24 Pd1 N1 176.6(3) . . ?
C24 Pd1 N2 98.2(3) . . ?
C2 N1 Pd1 118.5(7) . . ?
C6 N1 Pd1 121.4(5) . . ?
C6 N1 C2 119.0(8) . . ?
C10 N2 Pd1 120.2(5) . . ?
C10 N2 C14 119.7(7) . . ?
C14 N2 Pd1 119.5(6) . . ?
C7 N3 C8 114.9(8) . . ?
C7 N3 C9 117.8(7) . . ?
C8 N3 C9 113.8(8) . . ?
C1 N4 C16 113.5(9) . . ?
C15 N4 C1 119.0(7) . . ?
C15 N4 C16 114.0(8) . . ?
N4 C1 H1A 108.2 . . ?
N4 C1 H1B 108.2 . . ?
N4 C1 C2 116.4(7) . . ?
H1A C1 H1B 107.3 . . ?
C2 C1 H1A 108.2 . . ?
C2 C1 H1B 108.2 . . ?
N1 C2 C1 118.1(9) . . ?
N1 C2 C3 121.2(10) . . ?
C3 C2 C1 120.7(8) . . ?
C2 C3 H3 120.4 . . ?
C4 C3 C2 119.2(9) . . ?
C4 C3 H3 120.4 . . ?
C3 C4 H4 119.7 . . ?
C3 C4 C5 120.6(8) . . ?
C5 C4 H4 119.7 . . ?
C4 C5 H5 120.8 . . ?
C4 C5 C6 118.3(9) . . ?
C6 C5 H5 120.8 . . ?
N1 C6 C5 121.7(8) . . ?
N1 C6 C7 116.9(7) . . ?
C5 C6 C7 121.4(9) . . ?
N3 C7 C6 117.6(7) . . ?
N3 C7 H7A 107.9 . . ?
N3 C7 H7B 107.9 . . ?
C6 C7 H7A 107.9 . . ?
C6 C7 H7B 107.9 . . ?
H7A C7 H7B 107.2 . . ?
N3 C8 H8A 109.5 . . ?
N3 C8 H8B 109.5 . . ?
N3 C8 H8C 109.5 . . ?
H8A C8 H8B 109.5 . . ?
H8A C8 H8C 109.5 . . ?
H8B C8 H8C 109.5 . . ?
N3 C9 H9A 107.8 . . ?
N3 C9 H9B 107.8 . . ?
N3 C9 C10 118.0(7) . . ?
H9A C9 H9B 107.1 . . ?
C10 C9 H9A 107.8 . . ?
C10 C9 H9B 107.8 . . ?
N2 C10 C9 118.1(7) . . ?
N2 C10 C11 121.2(8) . . ?
C11 C10 C9 120.6(8) . . ?
C10 C11 H11 119.7 . . ?
C12 C11 C10 120.6(9) . . ?
C12 C11 H11 119.7 . . ?
C11 C12 H12 121.1 . . ?
C11 C12 C13 117.7(8) . . ?
C13 C12 H12 121.1 . . ?
C12 C13 H13 119.8 . . ?
C12 C13 C14 120.4(9) . . ?
C14 C13 H13 119.8 . . ?
N2 C14 C13 120.4(9) . . ?
N2 C14 C15 117.9(8) . . ?
C13 C14 C15 121.7(8) . . ?
N4 C15 C14 119.0(8) . . ?
N4 C15 H15A 107.6 . . ?
N4 C15 H15B 107.6 . . ?
C14 C15 H15A 107.6 . . ?
C14 C15 H15B 107.6 . . ?
H15A C15 H15B 107.0 . . ?
N4 C16 H16A 109.5 . . ?
N4 C16 H16B 109.5 . . ?
N4 C16 H16C 109.5 . . ?
H16A C16 H16B 109.5 . . ?
H16A C16 H16C 109.5 . . ?
H16B C16 H16C 109.5 . . ?
C18 C17 Pd1 125.8(6) . . ?
C22 C17 Pd1 117.0(6) . . ?
C22 C17 C18 117.1(7) . . ?
C17 C18 H18 119.6 . . ?
C19 C18 C17 120.8(8) . . ?
C19 C18 H18 119.6 . . ?
C18 C19 H19 119.7 . . ?
C18 C19 C20 120.7(8) . . ?
C20 C19 H19 119.7 . . ?
C19 C20 H20 120.5 . . ?
C21 C20 C19 119.1(7) . . ?
C21 C20 H20 120.5 . . ?
C20 C21 H21 119.7 . . ?
C22 C21 C20 120.7(8) . . ?
C22 C21 H21 119.7 . . ?
C17 C22 C23 114.0(7) . . ?
C21 C22 C17 121.6(7) . . ?
C21 C22 C23 124.4(7) . . ?
C22 C23 C24 106.1(6) . . ?
C22 C23 C25 108.5(6) . . ?
C22 C23 C26 115.5(7) . . ?
C24 C23 C25 107.5(7) . . ?
C26 C23 C24 111.3(7) . . ?
C26 C23 C25 107.6(7) . . ?
Pd1 C24 H24A 109.6 . . ?
Pd1 C24 H24B 109.6 . . ?
C23 C24 Pd1 110.5(5) . . ?
C23 C24 H24A 109.6 . . ?
C23 C24 H24B 109.6 . . ?
H24A C24 H24B 108.1 . . ?
C23 C25 H25A 109.5 . . ?
C23 C25 H25B 109.5 . . ?
C23 C25 H25C 109.5 . . ?
H25A C25 H25B 109.5 . . ?
H25A C25 H25C 109.5 . . ?
H25B C25 H25C 109.5 . . ?
C23 C26 H26A 109.5 . . ?
C23 C26 H26B 109.5 . . ?
C23 C26 H26C 109.5 . . ?
H26A C26 H26B 109.5 . . ?
H26A C26 H26C 109.5 . . ?
H26B C26 H26C 109.5 . . ?

loop_
_geom_bond_atom_site_label_1
_geom_bond_atom_site_label_2
_geom_bond_distance
_geom_bond_site_symmetry_2
_geom_bond_publ_flag
Pd1 N1 2.165(8) . ?
Pd1 N2 2.158(6) . ?
Pd1 C17 1.996(7) . ?
Pd1 C24 2.042(8) . ?
N1 C2 1.358(9) . ?
N1 C6 1.354(12) . ?
N2 C10 1.336(11) . ?
N2 C14 1.354(11) . ?
N3 C7 1.461(13) . ?
N3 C8 1.461(11) . ?
N3 C9 1.462(11) . ?
N4 C1 1.465(14) . ?
N4 C15 1.449(14) . ?
N4 C16 1.482(11) . ?
C1 H1A 0.9900 . ?
C1 H1B 0.9900 . ?
C1 C2 1.503(15) . ?
C2 C3 1.390(14) . ?
C3 H3 0.9500 . ?
C3 C4 1.362(15) . ?
C4 H4 0.9500 . ?
C4 C5 1.383(14) . ?
C5 H5 0.9500 . ?
C5 C6 1.391(12) . ?
C6 C7 1.515(12) . ?
C7 H7A 0.9900 . ?
C7 H7B 0.9900 . ?
C8 H8A 0.9800 . ?
C8 H8B 0.9800 . ?
C8 H8C 0.9800 . ?
C9 H9A 0.9900 . ?
C9 H9B 0.9900 . ?
C9 C10 1.525(12) . ?
C10 C11 1.390(12) . ?
C11 H11 0.9500 . ?
C11 C12 1.370(14) . ?
C12 H12 0.9500 . ?
C12 C13 1.385(14) . ?
C13 H13 0.9500 . ?
C13 C14 1.392(13) . ?
C14 C15 1.521(15) . ?
C15 H15A 0.9900 . ?
C15 H15B 0.9900 . ?
C16 H16A 0.9800 . ?
C16 H16B 0.9800 . ?
C16 H16C 0.9800 . ?
C17 C18 1.426(12) . ?
C17 C22 1.406(11) . ?
C18 H18 0.9500 . ?
C18 C19 1.383(11) . ?
C19 H19 0.9500 . ?
C19 C20 1.399(13) . ?
C20 H20 0.9500 . ?
C20 C21 1.391(13) . ?
C21 H21 0.9500 . ?
C21 C22 1.381(11) . ?
C22 C23 1.510(11) . ?
C23 C24 1.541(10) . ?
C23 C25 1.551(12) . ?
C23 C26 1.541(11) . ?
C24 H24A 0.9900 . ?
C24 H24B 0.9900 . ?
C25 H25A 0.9800 . ?
C25 H25B 0.9800 . ?
C25 H25C 0.9800 . ?
C26 H26A 0.9800 . ?
C26 H26B 0.9800 . ?
C26 H26C 0.9800 . ?

loop_
_geom_torsion_atom_site_label_1
_geom_torsion_atom_site_label_2
_geom_torsion_atom_site_label_3
_geom_torsion_atom_site_label_4
_geom_torsion
_geom_torsion_site_symmetry_1
_geom_torsion_site_symmetry_2
_geom_torsion_site_symmetry_3
_geom_torsion_site_symmetry_4
_geom_torsion_publ_flag
Pd1 N1 C2 C1 10.4(9) . . . . ?
Pd1 N1 C2 C3 -170.4(6) . . . . ?
Pd1 N1 C6 C5 169.9(6) . . . . ?
Pd1 N1 C6 C7 -7.3(9) . . . . ?
Pd1 N2 C10 C9 3.9(9) . . . . ?
Pd1 N2 C10 C11 -172.2(6) . . . . ?
Pd1 N2 C14 C13 172.5(7) . . . . ?
Pd1 N2 C14 C15 -6.2(11) . . . . ?
Pd1 C17 C18 C19 175.6(6) . . . . ?
Pd1 C17 C22 C21 -175.5(6) . . . . ?
Pd1 C17 C22 C23 6.7(9) . . . . ?
N1 C2 C3 C4 1.8(13) . . . . ?
N1 C6 C7 N3 93.2(9) . . . . ?
N2 C10 C11 C12 0.2(13) . . . . ?
N2 C14 C15 N4 91.7(11) . . . . ?
N3 C9 C10 N2 -92.1(9) . . . . ?
N3 C9 C10 C11 84.1(10) . . . . ?
N4 C1 C2 N1 -95.6(9) . . . . ?
N4 C1 C2 C3 85.2(11) . . . . ?
C1 N4 C15 C14 -77.1(11) . . . . ?
C1 C2 C3 C4 -179.0(8) . . . . ?
C2 N1 C6 C5 1.8(12) . . . . ?
C2 N1 C6 C7 -175.4(7) . . . . ?
C2 C3 C4 C5 -1.3(13) . . . . ?
C3 C4 C5 C6 1.1(13) . . . . ?
C4 C5 C6 N1 -1.4(13) . . . . ?
C4 C5 C6 C7 175.7(8) . . . . ?
C5 C6 C7 N3 -84.0(11) . . . . ?
C6 N1 C2 C1 178.8(8) . . . . ?
C6 N1 C2 C3 -2.0(11) . . . . ?
C7 N3 C9 C10 80.3(9) . . . . ?
C8 N3 C7 C6 58.2(10) . . . . ?
C8 N3 C9 C10 -58.6(10) . . . . ?
C9 N3 C7 C6 -80.3(10) . . . . ?
C9 C10 C11 C12 -175.8(8) . . . . ?
C10 N2 C14 C13 0.9(13) . . . . ?
C10 N2 C14 C15 -177.7(8) . . . . ?
C10 C11 C12 C13 0.0(14) . . . . ?
C11 C12 C13 C14 0.2(14) . . . . ?
C12 C13 C14 N2 -0.7(14) . . . . ?
C12 C13 C14 C15 178.0(9) . . . . ?
C13 C14 C15 N4 -86.9(12) . . . . ?
C14 N2 C10 C9 175.4(8) . . . . ?
C14 N2 C10 C11 -0.7(12) . . . . ?
C15 N4 C1 C2 77.6(11) . . . . ?
C16 N4 C1 C2 -61.0(10) . . . . ?
C16 N4 C15 C14 61.3(11) . . . . ?
C17 C18 C19 C20 -0.7(13) . . . . ?
C17 C22 C23 C24 -28.3(9) . . . . ?
C17 C22 C23 C25 87.0(8) . . . . ?
C17 C22 C23 C26 -152.2(7) . . . . ?
C18 C17 C22 C21 1.9(12) . . . . ?
C18 C17 C22 C23 -175.9(7) . . . . ?
C18 C19 C20 C21 2.7(14) . . . . ?
C19 C20 C21 C22 -2.4(13) . . . . ?
C20 C21 C22 C17 0.1(13) . . . . ?
C20 C21 C22 C23 177.6(8) . . . . ?
C21 C22 C23 C24 153.9(8) . . . . ?
C21 C22 C23 C25 -90.8(9) . . . . ?
C21 C22 C23 C26 30.1(11) . . . . ?
C22 C17 C18 C19 -1.6(12) . . . . ?
C22 C23 C24 Pd1 37.4(8) . . . . ?
C25 C23 C24 Pd1 -78.5(7) . . . . ?
C26 C23 C24 Pd1 163.9(6) . . . . ?

loop_
_twin_individual_id
_twin_individual_mass_fraction_refined
1 0.98251
2 0.01749
